data_4311984
loop_
_publ_author_name
'Philippa King'
'Wolfgang Wernsdorfer'
'Khalil A. Abboud'
'George Christou'

_publ_section_title
;
 A Family of Mn16 Single-Molecule Magnets from a Reductive Aggregation
 Route
;
_journal_name_full 'Inorganic Chemistry'
_journal_page_first 7315
_journal_page_last 7323
_journal_paper_doi 10.1021/ic048906j
_journal_volume 43
_journal_year 2004
_chemical_formula_sum 'C145.25 H174.25 Mn16 O65'
_chemical_formula_weight 3839.14
_chemical_name_systematic
; 
 ? 
;
_space_group_IT_number 15
_symmetry_cell_setting monoclinic
_symmetry_space_group_name_Hall '-C 2yc'
_symmetry_space_group_name_H-M 'C 1 2/c 1'
_atom_sites_solution_hydrogens geom
_atom_sites_solution_primary direct
_atom_sites_solution_secondary difmap
_audit_creation_method SHELXL-97
_cell_angle_alpha 90.00
_cell_angle_beta 116.130(2)
_cell_angle_gamma 90.00
_cell_formula_units_Z 4
_cell_length_a 32.2566(18)
_cell_length_b 20.1227(11)
_cell_length_c 27.8640(16)
_cell_measurement_reflns_used 339
_cell_measurement_temperature 173(2)
_cell_measurement_theta_max 28.0
_cell_measurement_theta_min 2.0
_cell_volume 16237.8(16)
_computing_cell_refinement 'Bruker SMART & SAINT (Bruker 1998)'
_computing_data_collection 'Bruker SMART (Bruker 1998)'
_computing_data_reduction 'Bruker SHELXTL (Bruker 2000)'
_computing_molecular_graphics 'Bruker SHELXTL'
_computing_publication_material 'Bruker SHELXTL'
_computing_structure_refinement 'Bruker SHELXTL'
_computing_structure_solution 'Bruker SHELXTL'
_diffrn_ambient_temperature 173(2)
_diffrn_measured_fraction_theta_full 0.987
_diffrn_measured_fraction_theta_max 0.987
_diffrn_measurement_device_type 'SMART CCD area detector'
_diffrn_measurement_method '\w scans'
_diffrn_radiation_monochromator graphite
_diffrn_radiation_source 'normal-focus sealed tube'
_diffrn_radiation_type MoK\a
_diffrn_radiation_wavelength 0.71073
_diffrn_reflns_av_R_equivalents 0.0594
_diffrn_reflns_av_sigmaI/netI 0.0629
_diffrn_reflns_limit_h_max 41
_diffrn_reflns_limit_h_min -39
_diffrn_reflns_limit_k_max 25
_diffrn_reflns_limit_k_min -18
_diffrn_reflns_limit_l_max 36
_diffrn_reflns_limit_l_min -32
_diffrn_reflns_number 52611
_diffrn_reflns_theta_full 27.50
_diffrn_reflns_theta_max 27.50
_diffrn_reflns_theta_min 1.63
_diffrn_standards_decay_% 0
_diffrn_standards_number 0
_exptl_absorpt_coefficient_mu 1.286
_exptl_absorpt_correction_T_max 0.9047
_exptl_absorpt_correction_T_min 0.7071
_exptl_absorpt_correction_type integration
_exptl_absorpt_process_details 'based on measured indexed crystal faces, SHELXTL (Bruker 1998)'
_exptl_crystal_colour brown
_exptl_crystal_density_diffrn 1.570
_exptl_crystal_density_meas 0
_exptl_crystal_density_method 'not measured'
_exptl_crystal_description plates
_exptl_crystal_F_000 7863
_exptl_crystal_size_max 0.25
_exptl_crystal_size_mid 0.18
_exptl_crystal_size_min 0.08
_refine_diff_density_max 1.591
_refine_diff_density_min -0.587
_refine_diff_density_rms 0.107
_refine_ls_extinction_method none
_refine_ls_goodness_of_fit_ref 1.050
_refine_ls_hydrogen_treatment mixed
_refine_ls_matrix_type full
_refine_ls_number_parameters 955
_refine_ls_number_reflns 18418
_refine_ls_number_restraints 599
_refine_ls_restrained_S_all 1.039
_refine_ls_R_factor_all 0.0880
_refine_ls_R_factor_gt 0.0509
_refine_ls_shift/su_max 0.008
_refine_ls_shift/su_mean 0.000
_refine_ls_structure_factor_coef Fsqd
_refine_ls_weighting_details 'calc w=1/[\s^2^(Fo^2^)+(0.0909P)^2^+6.5426P] where P=(Fo^2^+2Fc^2^)/3'
_refine_ls_weighting_scheme calc
_refine_ls_wR_factor_gt 0.1445
_refine_ls_wR_factor_ref 0.1638
_reflns_number_gt 11921
_reflns_number_total 18418
_reflns_threshold_expression I>2\s(I)
_cod_data_source_file ic048906jsi20040809_105858.cif
_cod_data_source_block pk04
_cod_depositor_comments
;
The following automatic conversions were performed:
'_symmetry_cell_setting' value 'Monoclinic' changed to 'monoclinic'
according to '/home/saulius/struct/CIF-dictionaries/cif_core.dic'
dictionary named 'cif_core.dic' version 2.4.1 from 2010-06-29.

Automatic conversion script
Id: cif_fix_enum 1527 2010-12-29 10:47:43Z saulius 
;
_cod_database_code 4311984

loop_
_symmetry_equiv_pos_as_xyz
'x, y, z'
'-x, y, -z+1/2'
'x+1/2, y+1/2, z'
'-x+1/2, y+1/2, -z+1/2'
'-x, -y, -z'
'x, -y, z-1/2'
'-x+1/2, -y+1/2, -z'
'x+1/2, -y+1/2, z-1/2'

loop_
_atom_site_label
_atom_site_type_symbol
_atom_site_fract_x
_atom_site_fract_y
_atom_site_fract_z
_atom_site_U_iso_or_equiv
_atom_site_adp_type
_atom_site_occupancy
_atom_site_symmetry_multiplicity
_atom_site_calc_flag
_atom_site_refinement_flags
_atom_site_disorder_assembly
_atom_site_disorder_group
Mn1 Mn 1.10199(2) -0.84701(3) 0.55133(3) 0.03411(15) Uani 1 1 d . . .
Mn2 Mn 1.01251(2) -0.74593(3) 0.52530(3) 0.03235(15) Uani 1 1 d . . .
Mn3 Mn 0.989847(19) -0.88160(3) 0.51737(2) 0.02667(13) Uani 1 1 d . . .
Mn4 Mn 0.90015(2) -0.77118(3) 0.48083(3) 0.03214(15) Uani 1 1 d . . .
Mn5 Mn 0.919653(19) -0.92130(3) 0.54719(2) 0.02787(14) Uani 1 1 d . . .
Mn6 Mn 0.964453(18) -1.02014(3) 0.51536(2) 0.02564(13) Uani 1 1 d . . .
Mn7 Mn 0.849145(19) -1.04602(3) 0.47516(3) 0.03372(15) Uani 1 1 d . . .
Mn8 Mn 0.82631(2) -0.88808(3) 0.48988(3) 0.03412(15) Uani 1 1 d . A .
O1 O 1.04310(9) -0.82873(12) 0.54841(10) 0.0299(6) Uani 1 1 d . A .
O1' O 1.12043(18) -0.9058(3) 0.6295(2) 0.0606(14) Uani 0.70 1 d P A 1
O2 O 1.08736(10) -0.80395(14) 0.47296(13) 0.0439(7) Uani 1 1 d . A .
O3 O 1.12674(11) -0.76383(17) 0.58813(16) 0.0655(11) Uani 1 1 d . A .
O4 O 1.1285(4) -0.8584(6) 0.6377(5) 0.049(3) Uiso 0.30 1 d P A 2
O5 O 0.95952(8) -0.80084(12) 0.49131(10) 0.0286(5) Uani 1 1 d . A .
O6 O 1.00295(10) -0.73049(14) 0.59848(12) 0.0401(7) Uani 1 1 d . A .
O7 O 0.98170(10) -0.66096(13) 0.49853(13) 0.0418(7) Uani 1 1 d . A .
O8 O 1.06826(10) -0.69209(14) 0.56497(13) 0.0439(7) Uani 1 1 d . A .
O9 O 1.02432(10) -0.74310(14) 0.45501(13) 0.0428(7) Uani 1 1 d . A .
O10 O 0.97601(8) -0.87297(12) 0.57761(10) 0.0292(6) Uani 1 1 d . A .
O11 O 0.93555(8) -0.93544(11) 0.49070(10) 0.0251(5) Uani 1 1 d . A .
O12 O 1.01935(8) -0.96585(12) 0.54200(10) 0.0253(5) Uani 1 1 d . . .
O13 O 0.88416(9) -0.84687(13) 0.50967(11) 0.0318(6) Uani 1 1 d . A .
O14 O 0.86956(11) -0.81083(16) 0.39818(12) 0.0498(8) Uani 1 1 d . A .
O15 O 0.83956(11) -0.73214(15) 0.46404(15) 0.0532(9) Uani 1 1 d . A .
O16 O 0.90788(10) -0.68927(14) 0.44690(12) 0.0408(7) Uani 1 1 d . A .
O17 O 0.92636(10) -0.72030(14) 0.55436(13) 0.0411(7) Uani 1 1 d . A .
O18 O 0.86309(8) -0.96537(12) 0.51267(11) 0.0302(6) Uani 1 1 d . A .
O19 O 0.95207(9) -1.00123(12) 0.57356(10) 0.0285(6) Uani 1 1 d . A .
O20 O 0.91192(9) -0.90533(13) 0.61092(11) 0.0352(6) Uani 1 1 d . A .
O21 O 0.90861(8) -1.06694(12) 0.47950(11) 0.0308(6) Uani 1 1 d . . .
O22 O 0.99860(8) -1.09860(12) 0.54230(10) 0.0275(5) Uani 1 1 d . . .
O23 O 0.82758(17) -1.0006(2) 0.39759(15) 0.0880(15) Uani 1 1 d . A .
O24 O 0.78564(10) -1.04057(17) 0.46682(16) 0.0618(10) Uani 1 1 d . A .
O25 O 0.83703(10) -1.13072(15) 0.44055(14) 0.0506(8) Uani 1 1 d . . .
O26 O 0.86356(13) -1.10505(16) 0.54917(15) 0.0612(10) Uani 1 1 d . A .
O27 O 0.83711(10) -0.87504(14) 0.57354(13) 0.0419(7) Uani 1 1 d . . .
O28 O 0.79080(10) -0.80609(15) 0.47158(13) 0.0465(8) Uani 1 1 d . . .
O29 O 0.80596(11) -0.89885(16) 0.40425(13) 0.0516(8) Uani 1 1 d . . .
O30 O 0.76963(10) -0.93620(16) 0.47813(15) 0.0521(9) Uani 1 1 d . . .
C1 C 1.05325(16) -0.7700(2) 0.4424(2) 0.0437(10) Uani 1 1 d U . .
C2 C 1.0484(2) -0.7575(4) 0.3863(2) 0.0788(18) Uani 1 1 d U A .
H2A H 1.0686 -0.7197 0.3880 0.095 Uiso 1 1 calc R . .
H2B H 1.0600 -0.7971 0.3750 0.095 Uiso 1 1 calc R . .
C3 C 1.00164(17) -0.7430(3) 0.34488(19) 0.0829(18) Uani 1 1 d GU . .
C4 C 0.9789(3) -0.7857(3) 0.3020(3) 0.174(4) Uani 1 1 d GU A .
H4A H 0.9936 -0.8254 0.2991 0.209 Uiso 1 1 calc R . .
C5 C 0.9347(3) -0.7705(5) 0.2635(2) 0.197(6) Uani 1 1 d GU A .
H5A H 0.9192 -0.7997 0.2343 0.236 Uiso 1 1 calc R . .
C6 C 0.91319(18) -0.7125(5) 0.2679(3) 0.218(7) Uani 1 1 d GU A .
H6A H 0.8830 -0.7020 0.2416 0.261 Uiso 1 1 calc R . .
C7 C 0.9359(3) -0.6697(4) 0.3107(3) 0.241(8) Uani 1 1 d GU A .
H7A H 0.9212 -0.6300 0.3137 0.289 Uiso 1 1 calc R . .
C8 C 0.9801(3) -0.6849(3) 0.3492(2) 0.156(4) Uani 1 1 d GU A .
H8A H 0.9957 -0.6557 0.3785 0.187 Uiso 1 1 calc R . .
C9 C 1.10981(16) -0.7077(2) 0.5883(2) 0.0509(12) Uani 1 1 d U . .
C10 C 1.14279(18) -0.6529(3) 0.6204(3) 0.0721(17) Uani 1 1 d U A .
H10A H 1.1386 -0.6144 0.5966 0.087 Uiso 1 1 calc R . .
H10B H 1.1343 -0.6384 0.6489 0.087 Uiso 1 1 calc R . .
C11 C 1.19309(10) -0.6723(2) 0.64586(17) 0.0633(14) Uani 1 1 d GU . .
C12 C 1.22113(16) -0.6485(2) 0.62350(18) 0.092(2) Uani 1 1 d GU A .
H12A H 1.2087 -0.6199 0.5933 0.110 Uiso 1 1 calc R . .
C13 C 1.26743(15) -0.6666(3) 0.6453(3) 0.129(3) Uani 1 1 d GU A .
H13A H 1.2866 -0.6503 0.6300 0.155 Uiso 1 1 calc R . .
C14 C 1.28568(11) -0.7085(3) 0.6894(2) 0.131(3) Uani 1 1 d GU A .
H14A H 1.3173 -0.7208 0.7043 0.158 Uiso 1 1 calc R . .
C15 C 1.25763(18) -0.7322(2) 0.71181(18) 0.114(3) Uani 1 1 d GU A .
H15A H 1.2701 -0.7609 0.7420 0.137 Uiso 1 1 calc R . .
C16 C 1.21134(16) -0.7142(2) 0.69002(17) 0.0827(17) Uani 1 1 d GU A .
H16A H 1.1922 -0.7304 0.7053 0.099 Uiso 1 1 calc R . .
C17 C 0.96310(16) -0.7235(2) 0.59611(19) 0.0395(10) Uani 1 1 d U . .
C18 C 0.95973(18) -0.7193(3) 0.6491(2) 0.0552(13) Uani 1 1 d U A .
H18A H 0.9579 -0.7650 0.6612 0.066 Uiso 1 1 calc R . .
H18B H 0.9885 -0.6990 0.6762 0.066 Uiso 1 1 calc R . .
C19 C 0.91863(10) -0.67953(15) 0.64716(13) 0.0500(11) Uani 1 1 d GU . .
C20 C 0.92751(10) -0.62361(17) 0.67948(13) 0.0613(14) Uani 1 1 d GU A .
H20A H 0.9585 -0.6107 0.7016 0.074 Uiso 1 1 calc R . .
C21 C 0.89109(14) -0.58664(15) 0.67945(15) 0.0768(17) Uani 1 1 d GU A .
H21A H 0.8972 -0.5484 0.7015 0.092 Uiso 1 1 calc R . .
C22 C 0.84581(12) -0.60558(18) 0.64709(17) 0.0803(18) Uani 1 1 d GU A .
H22A H 0.8209 -0.5803 0.6471 0.096 Uiso 1 1 calc R . .
C23 C 0.83693(9) -0.6615(2) 0.61477(15) 0.0703(15) Uani 1 1 d GU A .
H23A H 0.8060 -0.6744 0.5927 0.084 Uiso 1 1 calc R . .
C24 C 0.87334(11) -0.69847(15) 0.61481(13) 0.0579(13) Uani 1 1 d GU A .
H24A H 0.8673 -0.7367 0.5927 0.069 Uiso 1 1 calc R . .
C25 C 0.94112(16) -0.6486(2) 0.46442(19) 0.0411(10) Uani 1 1 d U . .
C26 C 0.93045(17) -0.5783(2) 0.4433(2) 0.0474(11) Uani 1 1 d U A .
H26A H 0.9014 -0.5779 0.4097 0.057 Uiso 1 1 calc R . .
H26B H 0.9556 -0.5618 0.4351 0.057 Uiso 1 1 calc R . .
C27 C 0.92552(11) -0.53265(12) 0.48415(11) 0.0415(10) Uani 1 1 d GU . .
C28 C 0.93991(12) -0.46693(13) 0.48792(13) 0.0563(13) Uani 1 1 d GU A .
H28A H 0.9530 -0.4511 0.4655 0.068 Uiso 1 1 calc R . .
C29 C 0.93512(12) -0.42440(10) 0.52448(15) 0.0643(15) Uani 1 1 d GU A .
H29A H 0.9450 -0.3795 0.5271 0.077 Uiso 1 1 calc R . .
C30 C 0.91595(12) -0.44758(13) 0.55726(13) 0.0589(14) Uani 1 1 d GU A .
H30A H 0.9127 -0.4185 0.5822 0.071 Uiso 1 1 calc R . .
C31 C 0.90156(11) -0.51330(14) 0.55349(12) 0.0512(12) Uani 1 1 d GU A .
H31A H 0.8885 -0.5291 0.5759 0.061 Uiso 1 1 calc R . .
C32 C 0.90635(10) -0.55583(10) 0.51694(13) 0.0459(11) Uani 1 1 d GU A .
H32A H 0.8965 -0.6007 0.5144 0.055 Uiso 1 1 calc R . .
C33 C 0.80132(16) -0.7494(2) 0.4618(2) 0.0462(11) Uani 1 1 d U A .
C34 C 0.76418(18) -0.6958(3) 0.4447(2) 0.0611(15) Uani 1 1 d U . .
H34A H 0.7334 -0.7172 0.4310 0.073 Uiso 1 1 calc R A .
H34B H 0.7685 -0.6688 0.4763 0.073 Uiso 1 1 calc R . .
C35 C 0.76559(13) -0.65290(18) 0.40402(16) 0.0550(13) Uani 1 1 d GU A .
C36 C 0.79024(15) -0.5937(2) 0.4181(2) 0.113(3) Uani 1 1 d GU . .
H36A H 0.8049 -0.5802 0.4545 0.136 Uiso 1 1 calc R A .
C37 C 0.7934(2) -0.5541(2) 0.3790(4) 0.232(6) Uani 1 1 d GU A .
H37A H 0.8102 -0.5136 0.3886 0.279 Uiso 1 1 calc R . .
C38 C 0.7719(3) -0.5738(4) 0.3257(3) 0.291(8) Uani 1 1 d GU . .
H38A H 0.7740 -0.5467 0.2989 0.350 Uiso 1 1 calc R A .
C39 C 0.7472(2) -0.6330(4) 0.31162(17) 0.248(7) Uani 1 1 d GU A .
H39A H 0.7325 -0.6464 0.2752 0.298 Uiso 1 1 calc R . .
C40 C 0.74408(17) -0.6726(3) 0.35078(19) 0.134(3) Uani 1 1 d GU . .
H40A H 0.7272 -0.7130 0.3411 0.161 Uiso 1 1 calc R A .
C41 C 0.87443(16) -0.8852(2) 0.61273(18) 0.0381(10) Uani 1 1 d U A .
C42 C 0.87970(19) -0.8738(3) 0.6687(2) 0.0550(12) Uani 1 1 d U . .
H42A H 0.9084 -0.8484 0.6894 0.066 Uiso 1 1 calc R A .
H42B H 0.8534 -0.8470 0.6671 0.066 Uiso 1 1 calc R . .
C43 C 0.88147(15) -0.93748(18) 0.69634(16) 0.0598(13) Uani 1 1 d GU A .
C44 C 0.92367(15) -0.9642(3) 0.73167(19) 0.119(3) Uani 1 1 d GU . .
H44A H 0.9516 -0.9418 0.7381 0.143 Uiso 1 1 calc R A .
C45 C 0.9251(2) -1.0239(3) 0.7575(2) 0.189(5) Uani 1 1 d GU A .
H45A H 0.9539 -1.0422 0.7817 0.226 Uiso 1 1 calc R . .
C46 C 0.8843(3) -1.0567(2) 0.7481(2) 0.197(6) Uani 1 1 d GU . .
H46A H 0.8853 -1.0975 0.7657 0.236 Uiso 1 1 calc R A .
C47 C 0.8421(3) -1.0300(2) 0.7127(3) 0.149(4) Uani 1 1 d GU A .
H47A H 0.8142 -1.0524 0.7062 0.179 Uiso 1 1 calc R . .
C48 C 0.84068(15) -0.9703(2) 0.68687(19) 0.091(2) Uani 1 1 d GU . .
H48A H 0.8118 -0.9520 0.6627 0.109 Uiso 1 1 calc R A .
C49 C 0.80861(17) -0.9474(3) 0.3783(2) 0.0511(12) Uani 1 1 d U A .
C50 C 0.78586(19) -0.9411(3) 0.3171(2) 0.0608(13) Uani 1 1 d U . .
H50A H 0.7820 -0.8935 0.3070 0.073 Uiso 1 1 calc R A .
H50B H 0.8062 -0.9613 0.3029 0.073 Uiso 1 1 calc R . .
C51 C 0.74001(11) -0.97461(19) 0.29267(14) 0.0533(12) Uani 1 1 d GU A .
C52 C 0.70155(14) -0.94004(18) 0.25672(16) 0.0780(17) Uani 1 1 d GU . .
H52A H 0.7046 -0.8954 0.2477 0.094 Uiso 1 1 calc R A .
C53 C 0.65858(11) -0.9708(3) 0.23396(16) 0.103(2) Uani 1 1 d GU A .
H53A H 0.6323 -0.9472 0.2094 0.124 Uiso 1 1 calc R . .
C54 C 0.65408(13) -1.0361(3) 0.2472(2) 0.112(3) Uani 1 1 d GU . .
H54A H 0.6247 -1.0572 0.2316 0.134 Uiso 1 1 calc R A .
C55 C 0.69254(18) -1.07071(18) 0.2831(2) 0.105(2) Uani 1 1 d GU A .
H55A H 0.6895 -1.1154 0.2921 0.127 Uiso 1 1 calc R . .
C56 C 0.73550(14) -1.03995(19) 0.30588(17) 0.0793(17) Uani 1 1 d GU . .
H56A H 0.7618 -1.0636 0.3304 0.095 Uiso 1 1 calc R A .
C57 C 0.76055(15) -0.9963(3) 0.4713(2) 0.0490(12) Uani 1 1 d U A .
C58 C 0.71426(19) -1.0174(3) 0.4690(3) 0.082(2) Uani 1 1 d U . .
H58A H 0.7164 -1.0140 0.5055 0.099 Uiso 1 1 calc R A .
H58B H 0.6905 -0.9853 0.4462 0.099 Uiso 1 1 calc R . .
C59 C 0.69841(12) -1.08410(18) 0.44892(17) 0.0533(12) Uani 1 1 d GU A .
C60 C 0.66903(14) -1.0937(3) 0.39510(16) 0.0873(19) Uani 1 1 d GU . .
H60A H 0.6597 -1.0568 0.3713 0.105 Uiso 1 1 calc R A .
C61 C 0.65331(18) -1.1571(3) 0.3760(2) 0.151(4) Uani 1 1 d GU A .
H61A H 0.6332 -1.1636 0.3393 0.182 Uiso 1 1 calc R . .
C62 C 0.6670(2) -1.2110(2) 0.4108(4) 0.194(6) Uani 1 1 d GU . .
H62A H 0.6562 -1.2544 0.3978 0.233 Uiso 1 1 calc R A .
C63 C 0.6963(2) -1.2014(2) 0.4646(3) 0.195(6) Uani 1 1 d GU A .
H63A H 0.7057 -1.2383 0.4884 0.234 Uiso 1 1 calc R . .
C64 C 0.71207(17) -1.1380(3) 0.48367(19) 0.127(3) Uani 1 1 d GU . .
H64A H 0.7321 -1.1315 0.5205 0.152 Uiso 1 1 calc R A .
C65 C 1.01171(18) -0.8869(3) 0.6311(2) 0.0616(14) Uani 1 1 d U . .
H65A H 0.9992 -0.8801 0.6571 0.092 Uiso 1 1 calc R A .
H65B H 1.0379 -0.8568 0.6394 0.092 Uiso 1 1 calc R . .
H65C H 1.0221 -0.9330 0.6330 0.092 Uiso 1 1 calc R . .
C66 C 0.8519(3) -0.7723(4) 0.3521(3) 0.104(3) Uani 1 1 d U . .
H66A H 0.8407 -0.8013 0.3206 0.155 Uiso 1 1 calc R A .
H66B H 0.8763 -0.7433 0.3519 0.155 Uiso 1 1 calc R . .
H66C H 0.8264 -0.7451 0.3511 0.155 Uiso 1 1 calc R . .
C67 C 1.0369(2) -1.1023(3) 0.5976(3) 0.0515(17) Uani 0.70 1 d PU A 1
H67A H 1.0251 -1.0908 0.6235 0.077 Uiso 0.70 1 calc PR A 1
H67B H 1.0614 -1.0710 0.6011 0.077 Uiso 0.70 1 calc PR A 1
H67C H 1.0494 -1.1475 0.6046 0.077 Uiso 0.70 1 calc PR A 1
C68 C 0.8684(3) -1.0840(4) 0.5979(3) 0.118(3) Uani 1 1 d U . .
H68A H 0.8743 -1.1224 0.6217 0.178 Uiso 1 1 calc R A .
H68B H 0.8399 -1.0618 0.5937 0.178 Uiso 1 1 calc R . .
H68C H 0.8943 -1.0529 0.6132 0.178 Uiso 1 1 calc R . .
C69 C 0.79801(17) -1.1696(3) 0.4232(3) 0.0682(17) Uani 1 1 d U . .
H69A H 0.7725 -1.1434 0.4235 0.102 Uiso 1 1 calc R A .
H69B H 0.8040 -1.2079 0.4471 0.102 Uiso 1 1 calc R . .
H69C H 0.7898 -1.1851 0.3868 0.102 Uiso 1 1 calc R . .
C70 C 1.1224(7) -0.9202(10) 0.6595(10) 0.057(5) Uiso 0.30 1 d P A 2
H70A H 1.1400 -0.9193 0.6986 0.086 Uiso 0.30 1 calc PR A 2
H70B H 1.1334 -0.9568 0.6451 0.086 Uiso 0.30 1 calc PR A 2
H70C H 1.0895 -0.9267 0.6499 0.086 Uiso 0.30 1 calc PR A 2
C70' C 1.1459(4) -0.8858(5) 0.6798(4) 0.082(3) Uani 0.70 1 d PU A 1
H70D H 1.1477 -0.9217 0.7045 0.123 Uiso 0.70 1 calc PR A 1
H70E H 1.1315 -0.8467 0.6872 0.123 Uiso 0.70 1 calc PR A 1
H70F H 1.1770 -0.8744 0.6847 0.123 Uiso 0.70 1 calc PR A 1
C101 O 0.9780(4) -0.4509(6) 0.3606(5) 0.127(4) Uani 0.67 1 d P . .
C102 C 0.9592(3) -0.4381(5) 0.3079(3) 0.067(2) Uani 0.67 1 d PU . .
C103 C 0.9526(9) -0.4220(14) 0.3629(8) 0.203(11) Uani 0.67 1 d PU . .
C201 C 0.9041(3) -0.2658(5) 0.2694(3) 0.070(2) Uani 0.67 1 d PU . .
C202 C 0.9202(3) -0.3082(5) 0.3088(3) 0.075(2) Uani 0.67 1 d PU . .
C203 C 0.9078(3) -0.2495(6) 0.3232(4) 0.079(3) Uani 0.67 1 d PU . .
O301 O 1.0000 -0.5081(8) 0.2500 0.141(5) Uiso 0.67 2 d SP . .
C302 C 0.9780(12) -0.5693(13) 0.2291(17) 0.167(15) Uani 0.33 1 d PU . .
C65' C 0.9769(11) -1.0186(15) 0.6253(12) 0.096(9) Uiso 0.30 1 d P . .
H65D H 0.9891 -1.0637 0.6272 0.144 Uiso 0.30 1 calc PR A .
H65E H 0.9571 -1.0172 0.6437 0.144 Uiso 0.30 1 calc PR . .
H65F H 1.0027 -0.9875 0.6425 0.144 Uiso 0.30 1 calc PR . .

loop_
_atom_site_aniso_label
_atom_site_aniso_U_11
_atom_site_aniso_U_22
_atom_site_aniso_U_33
_atom_site_aniso_U_23
_atom_site_aniso_U_13
_atom_site_aniso_U_12
Mn1 0.0253(3) 0.0340(3) 0.0458(4) -0.0109(3) 0.0181(3) -0.0013(2)
Mn2 0.0314(3) 0.0243(3) 0.0475(4) -0.0042(3) 0.0230(3) 0.0007(2)
Mn3 0.0256(3) 0.0236(3) 0.0349(3) -0.0007(2) 0.0170(2) 0.0023(2)
Mn4 0.0302(3) 0.0269(3) 0.0459(4) 0.0045(3) 0.0228(3) 0.0066(2)
Mn5 0.0265(3) 0.0277(3) 0.0362(3) 0.0000(2) 0.0200(3) 0.0041(2)
Mn6 0.0226(3) 0.0242(3) 0.0345(3) 0.0012(2) 0.0167(2) 0.0024(2)
Mn7 0.0238(3) 0.0345(3) 0.0474(4) -0.0058(3) 0.0198(3) 0.0017(2)
Mn8 0.0271(3) 0.0336(3) 0.0493(4) 0.0049(3) 0.0239(3) 0.0077(2)
O1 0.0282(13) 0.0268(13) 0.0385(15) -0.0031(11) 0.0183(12) 0.0008(10)
O1' 0.055(3) 0.080(4) 0.038(3) 0.006(3) 0.013(2) 0.010(3)
O2 0.0456(18) 0.0373(17) 0.062(2) 0.0049(15) 0.0357(16) 0.0069(14)
O3 0.0325(17) 0.056(2) 0.102(3) -0.043(2) 0.0242(18) -0.0043(15)
O5 0.0280(13) 0.0237(13) 0.0388(15) -0.0006(11) 0.0190(12) 0.0021(10)
O6 0.0410(17) 0.0370(16) 0.0479(18) -0.0059(13) 0.0246(14) 0.0021(13)
O7 0.0432(17) 0.0250(14) 0.065(2) -0.0003(14) 0.0311(16) 0.0018(12)
O8 0.0383(17) 0.0322(16) 0.063(2) -0.0080(14) 0.0246(15) -0.0041(13)
O9 0.0442(17) 0.0367(16) 0.058(2) 0.0006(14) 0.0323(16) 0.0056(13)
O10 0.0275(13) 0.0290(14) 0.0346(15) -0.0017(11) 0.0170(11) 0.0031(10)
O11 0.0236(12) 0.0220(13) 0.0353(14) -0.0003(10) 0.0182(11) 0.0026(10)
O12 0.0224(12) 0.0241(13) 0.0337(14) -0.0018(10) 0.0162(11) 0.0006(10)
O13 0.0299(14) 0.0286(14) 0.0430(16) 0.0075(12) 0.0219(12) 0.0072(11)
O14 0.0507(19) 0.057(2) 0.0406(18) 0.0061(15) 0.0187(15) -0.0029(16)
O15 0.0414(18) 0.0439(18) 0.086(3) 0.0235(17) 0.0390(18) 0.0163(14)
O16 0.0417(17) 0.0318(15) 0.0559(19) 0.0085(14) 0.0279(15) 0.0049(13)
O17 0.0441(18) 0.0346(16) 0.0523(19) -0.0048(14) 0.0282(16) 0.0061(13)
O18 0.0242(13) 0.0290(14) 0.0428(16) 0.0022(12) 0.0198(12) 0.0044(10)
O19 0.0305(14) 0.0267(13) 0.0351(15) 0.0033(11) 0.0208(12) 0.0050(10)
O20 0.0392(15) 0.0359(15) 0.0402(16) 0.0012(12) 0.0263(13) 0.0074(12)
O21 0.0249(13) 0.0262(14) 0.0443(16) -0.0027(11) 0.0181(12) 0.0021(10)
O22 0.0269(13) 0.0250(13) 0.0354(15) -0.0003(11) 0.0180(11) 0.0019(10)
O23 0.126(4) 0.085(3) 0.048(2) 0.011(2) 0.033(2) 0.066(3)
O24 0.0315(17) 0.057(2) 0.105(3) -0.031(2) 0.0374(19) -0.0067(15)
O25 0.0288(15) 0.0468(18) 0.077(2) -0.0254(16) 0.0243(16) -0.0054(13)
O26 0.092(3) 0.045(2) 0.072(2) 0.0062(17) 0.060(2) 0.0153(18)
O27 0.0451(18) 0.0402(17) 0.0555(19) 0.0045(14) 0.0360(16) 0.0088(13)
O28 0.0377(16) 0.0414(18) 0.073(2) 0.0148(16) 0.0358(16) 0.0165(13)
O29 0.051(2) 0.0447(19) 0.050(2) -0.0007(15) 0.0139(16) 0.0005(15)
O30 0.0315(16) 0.0448(19) 0.091(3) 0.0077(17) 0.0368(17) 0.0078(14)
C1 0.049(3) 0.038(2) 0.057(3) 0.000(2) 0.034(2) -0.001(2)
C2 0.086(4) 0.104(5) 0.065(4) 0.017(3) 0.051(3) 0.031(4)
C3 0.089(4) 0.106(5) 0.058(3) 0.013(3) 0.036(3) -0.020(3)
C4 0.201(10) 0.189(10) 0.081(6) 0.010(6) 0.015(6) -0.060(8)
C5 0.142(10) 0.293(15) 0.108(8) 0.064(8) 0.012(6) -0.075(10)
C6 0.114(9) 0.36(2) 0.149(10) 0.093(11) 0.029(7) -0.040(9)
C7 0.162(12) 0.273(17) 0.206(15) 0.088(10) 0.006(9) 0.088(12)
C8 0.154(8) 0.176(9) 0.114(7) 0.074(6) 0.039(6) 0.075(7)
C9 0.043(3) 0.052(3) 0.065(3) -0.022(2) 0.031(2) -0.011(2)
C10 0.049(3) 0.055(3) 0.109(5) -0.043(3) 0.032(3) -0.014(2)
C11 0.045(3) 0.061(3) 0.079(4) -0.039(3) 0.023(3) -0.016(2)
C12 0.063(4) 0.103(5) 0.116(6) -0.018(4) 0.046(4) -0.014(4)
C13 0.061(4) 0.132(8) 0.203(10) -0.037(6) 0.067(6) -0.019(4)
C14 0.055(4) 0.130(8) 0.172(9) -0.057(5) 0.016(4) -0.003(4)
C15 0.087(5) 0.100(6) 0.101(6) -0.038(4) -0.009(4) 0.006(4)
C16 0.077(4) 0.075(4) 0.087(4) -0.029(3) 0.028(3) -0.013(3)
C17 0.050(3) 0.027(2) 0.052(3) -0.0027(19) 0.031(2) 0.0035(18)
C18 0.058(3) 0.069(3) 0.050(3) 0.004(2) 0.034(3) 0.013(3)
C19 0.059(3) 0.056(3) 0.051(3) 0.001(2) 0.038(2) 0.005(2)
C20 0.074(3) 0.060(3) 0.063(3) -0.009(3) 0.042(3) 0.002(3)
C21 0.097(4) 0.069(4) 0.079(4) -0.008(3) 0.052(4) 0.018(3)
C22 0.084(4) 0.088(4) 0.093(5) 0.009(3) 0.062(4) 0.029(3)
C23 0.056(3) 0.086(4) 0.082(4) 0.002(3) 0.042(3) 0.007(3)
C24 0.058(3) 0.059(3) 0.070(4) -0.004(3) 0.040(3) -0.006(2)
C25 0.053(3) 0.031(2) 0.054(3) 0.005(2) 0.037(2) 0.004(2)
C26 0.055(3) 0.033(2) 0.064(3) 0.010(2) 0.035(2) 0.004(2)
C27 0.041(2) 0.031(2) 0.059(3) 0.0073(19) 0.027(2) 0.0090(18)
C28 0.066(3) 0.032(2) 0.091(4) 0.008(2) 0.053(3) 0.001(2)
C29 0.077(4) 0.033(2) 0.105(5) -0.006(3) 0.060(4) -0.005(2)
C30 0.060(3) 0.044(3) 0.088(4) -0.011(3) 0.047(3) 0.004(2)
C31 0.049(3) 0.043(3) 0.075(3) 0.004(2) 0.041(3) 0.005(2)
C32 0.043(2) 0.031(2) 0.072(3) 0.005(2) 0.033(2) 0.0037(19)
C33 0.046(3) 0.045(3) 0.063(3) 0.017(2) 0.039(2) 0.022(2)
C34 0.055(3) 0.060(3) 0.089(4) 0.035(3) 0.050(3) 0.031(2)
C35 0.046(3) 0.059(3) 0.073(3) 0.028(3) 0.039(3) 0.028(2)
C36 0.074(5) 0.059(4) 0.195(7) 0.052(4) 0.050(5) 0.016(3)
C37 0.125(8) 0.182(9) 0.449(16) 0.222(10) 0.180(11) 0.081(6)
C38 0.256(15) 0.414(17) 0.344(13) 0.319(13) 0.261(13) 0.248(11)
C39 0.291(14) 0.394(17) 0.120(7) 0.152(8) 0.145(8) 0.268(11)
C40 0.142(7) 0.175(7) 0.068(4) 0.016(4) 0.032(4) 0.115(5)
C41 0.048(3) 0.031(2) 0.051(3) -0.0024(19) 0.036(2) 0.0013(18)
C42 0.063(3) 0.065(3) 0.057(3) -0.008(2) 0.044(3) 0.004(2)
C43 0.084(4) 0.063(3) 0.043(3) -0.008(2) 0.038(3) -0.003(3)
C44 0.131(6) 0.121(7) 0.069(5) 0.019(4) 0.010(4) 0.030(5)
C45 0.298(12) 0.156(10) 0.090(7) 0.065(7) 0.065(8) 0.070(9)
C46 0.425(17) 0.090(7) 0.129(9) 0.034(6) 0.172(11) 0.014(8)
C47 0.299(11) 0.080(5) 0.166(9) -0.039(5) 0.192(9) -0.061(7)
C48 0.129(5) 0.077(4) 0.117(6) -0.021(4) 0.100(5) -0.023(4)
C49 0.044(3) 0.065(3) 0.047(3) 0.007(2) 0.023(2) 0.006(2)
C50 0.071(3) 0.066(3) 0.044(3) 0.007(2) 0.024(3) 0.000(3)
C51 0.063(3) 0.062(3) 0.037(3) 0.004(2) 0.025(2) 0.012(2)
C52 0.071(4) 0.099(5) 0.064(4) 0.027(3) 0.029(3) 0.016(3)
C53 0.065(4) 0.158(7) 0.077(5) 0.028(5) 0.023(3) 0.007(4)
C54 0.083(5) 0.162(7) 0.098(6) -0.009(5) 0.047(4) -0.035(5)
C55 0.114(6) 0.089(5) 0.132(7) -0.008(4) 0.070(5) -0.016(4)
C56 0.074(4) 0.069(4) 0.097(5) 0.009(3) 0.041(4) 0.009(3)
C57 0.028(2) 0.055(3) 0.070(3) -0.009(2) 0.027(2) 0.002(2)
C58 0.046(3) 0.075(4) 0.149(6) -0.035(4) 0.063(4) -0.011(3)
C59 0.031(2) 0.055(3) 0.087(4) 0.002(3) 0.038(2) -0.001(2)
C60 0.069(4) 0.113(5) 0.089(4) -0.012(4) 0.044(3) -0.015(4)
C61 0.113(7) 0.172(8) 0.201(9) -0.121(7) 0.098(7) -0.061(7)
C62 0.147(10) 0.080(5) 0.438(18) -0.070(8) 0.205(11) -0.042(6)
C63 0.159(11) 0.095(6) 0.393(16) 0.094(9) 0.177(11) 0.013(6)
C64 0.095(6) 0.135(6) 0.165(7) 0.072(6) 0.070(5) 0.016(5)
C65 0.056(3) 0.071(4) 0.058(3) 0.002(3) 0.025(3) 0.003(3)
C66 0.153(8) 0.084(5) 0.057(4) 0.010(4) 0.031(5) -0.012(5)
C67 0.063(5) 0.047(4) 0.051(4) 0.004(3) 0.032(4) 0.011(3)
C68 0.214(10) 0.089(5) 0.092(5) 0.022(4) 0.105(6) 0.060(6)
C69 0.040(3) 0.049(3) 0.123(5) -0.026(3) 0.043(3) -0.013(2)
C70' 0.098(8) 0.092(7) 0.060(6) 0.000(5) 0.038(5) 0.009(6)
C101 0.109(7) 0.151(9) 0.147(10) 0.042(7) 0.079(7) 0.049(6)
C102 0.053(5) 0.093(7) 0.047(5) 0.023(4) 0.015(4) 0.002(4)
C103 0.24(3) 0.27(3) 0.132(15) -0.086(16) 0.105(17) -0.11(2)
C201 0.071(6) 0.081(6) 0.044(4) -0.005(4) 0.012(4) 0.010(5)
C202 0.075(6) 0.096(6) 0.049(5) -0.006(4) 0.022(4) -0.033(5)
C203 0.060(5) 0.116(7) 0.062(5) 0.010(5) 0.029(5) 0.001(5)
C302 0.19(4) 0.078(16) 0.24(5) -0.06(2) 0.10(3) -0.056(18)

loop_
_atom_type_symbol
_atom_type_description
_atom_type_scat_dispersion_real
_atom_type_scat_dispersion_imag
_atom_type_scat_source
C C 0.0033 0.0016 'International Tables Vol C Tables 4.2.6.8 and 6.1.1.4'
H H 0.0000 0.0000 'International Tables Vol C Tables 4.2.6.8 and 6.1.1.4'
O O 0.0106 0.0060 'International Tables Vol C Tables 4.2.6.8 and 6.1.1.4'
Mn Mn 0.3368 0.7283 'International Tables Vol C Tables 4.2.6.8 and 6.1.1.4'

loop_
_geom_angle_atom_site_label_1
_geom_angle_atom_site_label_2
_geom_angle_atom_site_label_3
_geom_angle
_geom_angle_site_symmetry_1
_geom_angle_site_symmetry_3
_geom_angle_publ_flag
O21 Mn1 O1 100.37(11) 5_736 . ?
O21 Mn1 O25 79.18(11) 5_736 5_736 ?
O1 Mn1 O25 175.52(14) . 5_736 ?
O21 Mn1 O3 167.66(12) 5_736 . ?
O1 Mn1 O3 91.51(12) . . ?
O25 Mn1 O3 88.72(13) 5_736 . ?
O21 Mn1 O4 108.0(3) 5_736 . ?
O1 Mn1 O4 88.1(3) . . ?
O25 Mn1 O4 87.8(3) 5_736 . ?
O3 Mn1 O4 68.7(4) . . ?
O21 Mn1 O2 89.59(11) 5_736 . ?
O1 Mn1 O2 96.19(11) . . ?
O25 Mn1 O2 88.27(13) 5_736 . ?
O3 Mn1 O2 92.48(16) . . ?
O4 Mn1 O2 160.9(3) . . ?
O21 Mn1 O1' 83.11(17) 5_736 . ?
O1 Mn1 O1' 88.69(15) . . ?
O25 Mn1 O1' 86.83(17) 5_736 . ?
O3 Mn1 O1' 93.9(2) . . ?
O4 Mn1 O1' 25.2(3) . . ?
O2 Mn1 O1' 171.86(16) . . ?
O21 Mn1 Mn7 39.57(7) 5_736 5_736 ?
O1 Mn1 Mn7 139.91(8) . 5_736 ?
O25 Mn1 Mn7 39.68(9) 5_736 5_736 ?
O3 Mn1 Mn7 128.40(9) . 5_736 ?
O4 Mn1 Mn7 101.9(3) . 5_736 ?
O2 Mn1 Mn7 86.76(8) . 5_736 ?
O1' Mn1 Mn7 85.31(14) . 5_736 ?
O1 Mn2 O5 82.99(11) . . ?
O1 Mn2 O7 177.22(12) . . ?
O5 Mn2 O7 97.11(12) . . ?
O1 Mn2 O8 94.74(12) . . ?
O5 Mn2 O8 176.22(13) . . ?
O7 Mn2 O8 85.30(13) . . ?
O1 Mn2 O9 93.32(11) . . ?
O5 Mn2 O9 92.44(11) . . ?
O7 Mn2 O9 83.89(12) . . ?
O8 Mn2 O9 90.71(12) . . ?
O1 Mn2 O6 94.20(11) . . ?
O5 Mn2 O6 94.65(11) . . ?
O7 Mn2 O6 88.57(12) . . ?
O8 Mn2 O6 82.47(12) . . ?
O9 Mn2 O6 170.23(11) . . ?
O1 Mn2 Mn3 41.62(8) . . ?
O5 Mn2 Mn3 41.44(8) . . ?
O7 Mn2 Mn3 138.55(9) . . ?
O8 Mn2 Mn3 136.08(9) . . ?
O9 Mn2 Mn3 95.64(8) . . ?
O6 Mn2 Mn3 94.12(8) . . ?
O5 Mn3 O1 84.40(11) . . ?
O5 Mn3 O22 96.49(11) . 5_736 ?
O1 Mn3 O22 91.70(11) . 5_736 ?
O5 Mn3 O11 96.24(10) . . ?
O1 Mn3 O11 175.84(11) . . ?
O22 Mn3 O11 92.31(10) 5_736 . ?
O5 Mn3 O12 178.06(12) . . ?
O1 Mn3 O12 97.30(11) . . ?
O22 Mn3 O12 82.54(10) 5_736 . ?
O11 Mn3 O12 82.14(10) . . ?
O5 Mn3 O10 88.72(11) . . ?
O1 Mn3 O10 93.65(11) . . ?
O22 Mn3 O10 172.87(11) 5_736 . ?
O11 Mn3 O10 82.26(10) . . ?
O12 Mn3 O10 92.11(10) . . ?
O5 Mn3 Mn2 42.26(8) . . ?
O1 Mn3 Mn2 42.21(8) . . ?
O22 Mn3 Mn2 97.36(8) 5_736 . ?
O11 Mn3 Mn2 138.08(7) . . ?
O12 Mn3 Mn2 139.48(8) . . ?
O10 Mn3 Mn2 89.77(8) . . ?
O5 Mn3 Mn6 137.33(8) . 5_736 ?
O1 Mn3 Mn6 92.49(7) . 5_736 ?
O22 Mn3 Mn6 40.95(8) 5_736 5_736 ?
O11 Mn3 Mn6 89.82(7) . 5_736 ?
O12 Mn3 Mn6 41.83(7) . 5_736 ?
O10 Mn3 Mn6 133.93(8) . 5_736 ?
Mn2 Mn3 Mn6 123.14(2) . 5_736 ?
O5 Mn3 Mn5 90.57(7) . . ?
O1 Mn3 Mn5 135.10(8) . . ?
O22 Mn3 Mn5 133.18(8) 5_736 . ?
O11 Mn3 Mn5 40.86(7) . . ?
O12 Mn3 Mn5 88.88(7) . . ?
O10 Mn3 Mn5 41.55(8) . . ?
Mn2 Mn3 Mn5 117.54(2) . . ?
Mn6 Mn3 Mn5 119.29(2) 5_736 . ?
O5 Mn3 Mn6 137.13(8) . . ?
O1 Mn3 Mn6 138.37(8) . . ?
O22 Mn3 Mn6 86.80(8) 5_736 . ?
O11 Mn3 Mn6 40.90(7) . . ?
O12 Mn3 Mn6 41.24(7) . . ?
O10 Mn3 Mn6 86.07(8) . . ?
Mn2 Mn3 Mn6 175.83(3) . . ?
Mn6 Mn3 Mn6 60.50(2) 5_736 . ?
Mn5 Mn3 Mn6 58.787(18) . . ?
O13 Mn4 O5 97.26(11) . . ?
O13 Mn4 O15 89.68(12) . . ?
O5 Mn4 O15 172.83(12) . . ?
O13 Mn4 O16 172.27(11) . . ?
O5 Mn4 O16 90.25(11) . . ?
O15 Mn4 O16 82.76(12) . . ?
O13 Mn4 O17 92.63(12) . . ?
O5 Mn4 O17 93.29(11) . . ?
O15 Mn4 O17 88.19(14) . . ?
O16 Mn4 O17 88.78(12) . . ?
O13 Mn4 O14 94.10(12) . . ?
O5 Mn4 O14 90.23(12) . . ?
O15 Mn4 O14 87.45(14) . . ?
O16 Mn4 O14 83.98(12) . . ?
O17 Mn4 O14 171.96(12) . . ?
O18 Mn5 O11 93.53(11) . . ?
O18 Mn5 O19 92.52(11) . . ?
O11 Mn5 O19 83.57(10) . . ?
O18 Mn5 O13 82.84(11) . . ?
O11 Mn5 O13 88.79(11) . . ?
O19 Mn5 O13 170.82(12) . . ?
O18 Mn5 O10 175.82(11) . . ?
O11 Mn5 O10 83.73(10) . . ?
O19 Mn5 O10 90.31(11) . . ?
O13 Mn5 O10 93.92(11) . . ?
O18 Mn5 O20 93.45(11) . . ?
O11 Mn5 O20 172.48(11) . . ?
O19 Mn5 O20 93.33(11) . . ?
O13 Mn5 O20 94.85(11) . . ?
O10 Mn5 O20 89.45(11) . . ?
O18 Mn5 Mn8 42.14(8) . . ?
O11 Mn5 Mn8 100.37(8) . . ?
O19 Mn5 Mn8 134.43(8) . . ?
O13 Mn5 Mn8 42.23(8) . . ?
O10 Mn5 Mn8 135.22(8) . . ?
O20 Mn5 Mn8 86.70(8) . . ?
O18 Mn5 Mn6 91.31(8) . . ?
O11 Mn5 Mn6 42.57(7) . . ?
O19 Mn5 Mn6 41.14(7) . . ?
O13 Mn5 Mn6 130.71(8) . . ?
O10 Mn5 Mn6 88.81(7) . . ?
O20 Mn5 Mn6 134.41(8) . . ?
Mn8 Mn5 Mn6 124.09(3) . . ?
O18 Mn5 Mn3 134.75(8) . . ?
O11 Mn5 Mn3 41.67(7) . . ?
O19 Mn5 Mn3 88.69(7) . . ?
O13 Mn5 Mn3 88.97(7) . . ?
O10 Mn5 Mn3 42.22(7) . . ?
O20 Mn5 Mn3 131.66(9) . . ?
Mn8 Mn5 Mn3 124.08(3) . . ?
Mn6 Mn5 Mn3 61.508(18) . . ?
O19 Mn6 O22 97.80(11) . . ?
O19 Mn6 O21 92.41(11) . . ?
O22 Mn6 O21 92.71(11) . . ?
O19 Mn6 O12 175.55(11) . 5_736 ?
O22 Mn6 O12 83.23(10) . 5_736 ?
O21 Mn6 O12 91.86(11) . 5_736 ?
O19 Mn6 O11 82.78(10) . . ?
O22 Mn6 O11 174.15(11) . . ?
O21 Mn6 O11 93.08(11) . . ?
O12 Mn6 O11 95.75(10) 5_736 . ?
O19 Mn6 O12 93.53(11) . . ?
O22 Mn6 O12 92.57(10) . . ?
O21 Mn6 O12 171.45(11) . . ?
O12 Mn6 O12 82.09(11) 5_736 . ?
O11 Mn6 O12 81.59(10) . . ?
O19 Mn6 Mn5 41.42(8) . . ?
O22 Mn6 Mn5 139.20(8) . . ?
O21 Mn6 Mn5 90.95(7) . . ?
O12 Mn6 Mn5 137.25(8) 5_736 . ?
O11 Mn6 Mn5 41.50(7) . . ?
O12 Mn6 Mn5 89.44(7) . . ?
O19 Mn6 Mn3 139.21(8) . 5_736 ?
O22 Mn6 Mn3 41.42(7) . 5_736 ?
O21 Mn6 Mn3 89.54(8) . 5_736 ?
O12 Mn6 Mn3 42.06(7) 5_736 5_736 ?
O11 Mn6 Mn3 137.81(7) . 5_736 ?
O12 Mn6 Mn3 89.97(7) . 5_736 ?
Mn5 Mn6 Mn3 179.18(3) . 5_736 ?
O19 Mn6 Mn6 134.30(9) . 5_736 ?
O22 Mn6 Mn6 87.26(7) . 5_736 ?
O21 Mn6 Mn6 132.89(8) . 5_736 ?
O12 Mn6 Mn6 41.31(7) 5_736 5_736 ?
O11 Mn6 Mn6 88.20(7) . 5_736 ?
O12 Mn6 Mn6 40.77(7) . 5_736 ?
Mn5 Mn6 Mn6 118.54(3) . 5_736 ?
Mn3 Mn6 Mn6 60.67(2) 5_736 5_736 ?
O19 Mn6 Mn3 87.37(8) . . ?
O22 Mn6 Mn3 133.50(8) . . ?
O21 Mn6 Mn3 133.42(8) . . ?
O12 Mn6 Mn3 88.79(7) 5_736 . ?
O11 Mn6 Mn3 40.66(7) . . ?
O12 Mn6 Mn3 40.93(7) . . ?
Mn5 Mn6 Mn3 59.704(18) . . ?
Mn3 Mn6 Mn3 119.50(2) 5_736 . ?
Mn6 Mn6 Mn3 58.83(2) 5_736 . ?
O18 Mn7 O25 176.83(14) . . ?
O18 Mn7 O21 99.64(11) . . ?
O25 Mn7 O21 79.19(11) . . ?
O18 Mn7 O24 89.96(12) . . ?
O25 Mn7 O24 91.11(13) . . ?
O21 Mn7 O24 170.12(13) . . ?
O18 Mn7 O23 94.83(14) . . ?
O25 Mn7 O23 88.16(16) . . ?
O21 Mn7 O23 91.62(15) . . ?
O24 Mn7 O23 89.91(18) . . ?
O18 Mn7 O26 92.53(12) . . ?
O25 Mn7 O26 84.57(14) . . ?
O21 Mn7 O26 91.68(12) . . ?
O24 Mn7 O26 85.49(16) . . ?
O23 Mn7 O26 171.32(18) . . ?
O18 Mn7 Mn1 138.45(8) . 5_736 ?
O25 Mn7 Mn1 40.15(8) . 5_736 ?
O21 Mn7 Mn1 39.10(8) . 5_736 ?
O24 Mn7 Mn1 131.10(10) . 5_736 ?
O23 Mn7 Mn1 91.73(10) . 5_736 ?
O26 Mn7 Mn1 85.78(8) . 5_736 ?
O18 Mn8 O13 82.52(11) . . ?
O18 Mn8 O28 175.91(14) . . ?
O13 Mn8 O28 95.51(12) . . ?
O18 Mn8 O30 92.92(12) . . ?
O13 Mn8 O30 172.85(14) . . ?
O28 Mn8 O30 88.69(13) . . ?
O18 Mn8 O29 97.32(12) . . ?
O13 Mn8 O29 98.34(12) . . ?
O28 Mn8 O29 86.50(13) . . ?
O30 Mn8 O29 87.66(14) . . ?
O18 Mn8 O27 87.67(11) . . ?
O13 Mn8 O27 87.91(11) . . ?
O28 Mn8 O27 88.68(12) . . ?
O30 Mn8 O27 86.41(13) . . ?
O29 Mn8 O27 172.44(12) . . ?
O18 Mn8 Mn5 41.62(8) . . ?
O13 Mn8 Mn5 42.42(8) . . ?
O28 Mn8 Mn5 135.57(10) . . ?
O30 Mn8 Mn5 131.75(10) . . ?
O29 Mn8 Mn5 109.22(9) . . ?
O27 Mn8 Mn5 78.27(8) . . ?
Mn3 O1 Mn2 96.18(12) . . ?
Mn3 O1 Mn1 127.19(13) . . ?
Mn2 O1 Mn1 123.00(13) . . ?
C70' O1' Mn1 128.2(7) . . ?
C1 O2 Mn1 128.9(3) . . ?
C9 O3 Mn1 134.4(3) . . ?
C70 O4 Mn1 119.8(13) . . ?
Mn3 O5 Mn2 96.31(11) . . ?
Mn3 O5 Mn4 130.64(13) . . ?
Mn2 O5 Mn4 121.19(13) . . ?
C17 O6 Mn2 121.2(3) . . ?
C25 O7 Mn2 130.3(3) . . ?
C9 O8 Mn2 131.4(3) . . ?
C1 O9 Mn2 133.9(3) . . ?
C65 O10 Mn5 121.9(3) . . ?
C65 O10 Mn3 119.6(3) . . ?
Mn5 O10 Mn3 96.23(12) . . ?
Mn5 O11 Mn3 97.47(11) . . ?
Mn5 O11 Mn6 95.93(11) . . ?
Mn3 O11 Mn6 98.44(11) . . ?
Mn6 O12 Mn3 96.12(11) 5_736 . ?
Mn6 O12 Mn6 97.91(11) 5_736 . ?
Mn3 O12 Mn6 97.83(11) . . ?
Mn8 O13 Mn5 95.35(11) . . ?
Mn8 O13 Mn4 130.32(14) . . ?
Mn5 O13 Mn4 131.10(13) . . ?
C66 O14 Mn4 125.0(4) . . ?
C33 O15 Mn4 138.9(3) . . ?
C25 O16 Mn4 128.5(3) . . ?
C17 O17 Mn4 133.9(3) . . ?
Mn5 O18 Mn7 129.62(13) . . ?
Mn5 O18 Mn8 96.24(12) . . ?
Mn7 O18 Mn8 124.37(14) . . ?
C65' O19 Mn6 128.2(13) . . ?
C65' O19 Mn5 127.2(13) . . ?
Mn6 O19 Mn5 97.44(11) . . ?
C41 O20 Mn5 126.1(3) . . ?
Mn6 O21 Mn1 129.55(13) . 5_736 ?
Mn6 O21 Mn7 128.41(13) . . ?
Mn1 O21 Mn7 101.33(12) 5_736 . ?
C67 O22 Mn6 121.8(3) . . ?
C67 O22 Mn3 120.0(3) . 5_736 ?
Mn6 O22 Mn3 97.63(12) . 5_736 ?
C49 O23 Mn7 133.1(3) . . ?
C57 O24 Mn7 136.0(3) . . ?
C69 O25 Mn7 129.5(3) . . ?
C69 O25 Mn1 129.5(3) . 5_736 ?
Mn7 O25 Mn1 100.16(13) . 5_736 ?
C68 O26 Mn7 129.6(4) . . ?
C41 O27 Mn8 123.4(2) . . ?
C33 O28 Mn8 130.1(3) . . ?
C49 O29 Mn8 130.5(3) . . ?
C57 O30 Mn8 130.3(3) . . ?
O9 C1 O2 125.6(4) . . ?
O9 C1 C2 117.5(4) . . ?
O2 C1 C2 116.8(4) . . ?
C3 C2 C1 116.6(5) . . ?
C3 C2 H2A 108.2 . . ?
C1 C2 H2A 108.2 . . ?
C3 C2 H2B 108.2 . . ?
C1 C2 H2B 108.2 . . ?
H2A C2 H2B 107.3 . . ?
C4 C3 C8 120.0 . . ?
C4 C3 C2 121.5(5) . . ?
C8 C3 C2 118.5(5) . . ?
C5 C4 C3 120.0 . . ?
C5 C4 H4A 120.0 . . ?
C3 C4 H4A 120.0 . . ?
C4 C5 C6 120.0 . . ?
C4 C5 H5A 120.0 . . ?
C6 C5 H5A 120.0 . . ?
C5 C6 C7 120.0 . . ?
C5 C6 H6A 120.0 . . ?
C7 C6 H6A 120.0 . . ?
C8 C7 C6 120.0 . . ?
C8 C7 H7A 120.0 . . ?
C6 C7 H7A 120.0 . . ?
C7 C8 C3 120.0 . . ?
C7 C8 H8A 120.0 . . ?
C3 C8 H8A 120.0 . . ?
O8 C9 O3 126.5(4) . . ?
O8 C9 C10 116.0(4) . . ?
O3 C9 C10 117.5(4) . . ?
C11 C10 C9 114.8(4) . . ?
C11 C10 H10A 108.6 . . ?
C9 C10 H10A 108.6 . . ?
C11 C10 H10B 108.6 . . ?
C9 C10 H10B 108.6 . . ?
H10A C10 H10B 107.5 . . ?
C12 C11 C16 120.0 . . ?
C12 C11 C10 118.6(4) . . ?
C16 C11 C10 121.4(4) . . ?
C13 C12 C11 120.0 . . ?
C13 C12 H12A 120.0 . . ?
C11 C12 H12A 120.0 . . ?
C12 C13 C14 120.0 . . ?
C12 C13 H13A 120.0 . . ?
C14 C13 H13A 120.0 . . ?
C15 C14 C13 120.0 . . ?
C15 C14 H14A 120.0 . . ?
C13 C14 H14A 120.0 . . ?
C14 C15 C16 120.0 . . ?
C14 C15 H15A 120.0 . . ?
C16 C15 H15A 120.0 . . ?
C15 C16 C11 120.0 . . ?
C15 C16 H16A 120.0 . . ?
C11 C16 H16A 120.0 . . ?
O17 C17 O6 125.6(4) . . ?
O17 C17 C18 117.2(4) . . ?
O6 C17 C18 117.3(4) . . ?
C19 C18 C17 115.1(4) . . ?
C19 C18 H18A 108.5 . . ?
C17 C18 H18A 108.5 . . ?
C19 C18 H18B 108.5 . . ?
C17 C18 H18B 108.5 . . ?
H18A C18 H18B 107.5 . . ?
C20 C19 C24 120.0 . . ?
C20 C19 C18 118.2(3) . . ?
C24 C19 C18 121.8(3) . . ?
C21 C20 C19 120.0 . . ?
C21 C20 H20A 120.0 . . ?
C19 C20 H20A 120.0 . . ?
C20 C21 C22 120.0 . . ?
C20 C21 H21A 120.0 . . ?
C22 C21 H21A 120.0 . . ?
C23 C22 C21 120.0 . . ?
C23 C22 H22A 120.0 . . ?
C21 C22 H22A 120.0 . . ?
C22 C23 C24 120.0 . . ?
C22 C23 H23A 120.0 . . ?
C24 C23 H23A 120.0 . . ?
C23 C24 C19 120.0 . . ?
C23 C24 H24A 120.0 . . ?
C19 C24 H24A 120.0 . . ?
O7 C25 O16 125.9(4) . . ?
O7 C25 C26 117.5(4) . . ?
O16 C25 C26 116.5(4) . . ?
C25 C26 C27 110.6(3) . . ?
C25 C26 H26A 109.5 . . ?
C27 C26 H26A 109.5 . . ?
C25 C26 H26B 109.5 . . ?
C27 C26 H26B 109.5 . . ?
H26A C26 H26B 108.1 . . ?
C28 C27 C32 120.0 . . ?
C28 C27 C26 119.2(2) . . ?
C32 C27 C26 120.8(2) . . ?
C29 C28 C27 120.0 . . ?
C29 C28 H28A 120.0 . . ?
C27 C28 H28A 120.0 . . ?
C28 C29 C30 120.0 . . ?
C28 C29 H29A 120.0 . . ?
C30 C29 H29A 120.0 . . ?
C29 C30 C31 120.0 . . ?
C29 C30 H30A 120.0 . . ?
C31 C30 H30A 120.0 . . ?
C32 C31 C30 120.0 . . ?
C32 C31 H31A 120.0 . . ?
C30 C31 H31A 120.0 . . ?
C31 C32 C27 120.0 . . ?
C31 C32 H32A 120.0 . . ?
C27 C32 H32A 120.0 . . ?
O28 C33 O15 126.5(4) . . ?
O28 C33 C34 117.4(4) . . ?
O15 C33 C34 116.1(4) . . ?
C35 C34 C33 112.1(4) . . ?
C35 C34 H34A 109.2 . . ?
C33 C34 H34A 109.2 . . ?
C35 C34 H34B 109.2 . . ?
C33 C34 H34B 109.2 . . ?
H34A C34 H34B 107.9 . . ?
C36 C35 C40 120.0 . . ?
C36 C35 C34 120.2(4) . . ?
C40 C35 C34 119.7(4) . . ?
C35 C36 C37 120.0 . . ?
C35 C36 H36A 120.0 . . ?
C37 C36 H36A 120.0 . . ?
C38 C37 C36 120.0 . . ?
C38 C37 H37A 120.0 . . ?
C36 C37 H37A 120.0 . . ?
C39 C38 C37 120.0 . . ?
C39 C38 H38A 120.0 . . ?
C37 C38 H38A 120.0 . . ?
C40 C39 C38 120.0 . . ?
C40 C39 H39A 120.0 . . ?
C38 C39 H39A 120.0 . . ?
C39 C40 C35 120.0 . . ?
C39 C40 H40A 120.0 . . ?
C35 C40 H40A 120.0 . . ?
O27 C41 O20 125.4(4) . . ?
O27 C41 C42 120.7(4) . . ?
O20 C41 C42 113.9(4) . . ?
C43 C42 C41 111.4(4) . . ?
C43 C42 H42A 109.3 . . ?
C41 C42 H42A 109.3 . . ?
C43 C42 H42B 109.3 . . ?
C41 C42 H42B 109.3 . . ?
H42A C42 H42B 108.0 . . ?
C44 C43 C48 120.0 . . ?
C44 C43 C42 120.3(4) . . ?
C48 C43 C42 119.7(4) . . ?
C43 C44 C45 120.0 . . ?
C43 C44 H44A 120.0 . . ?
C45 C44 H44A 120.0 . . ?
C46 C45 C44 120.0 . . ?
C46 C45 H45A 120.0 . . ?
C44 C45 H45A 120.0 . . ?
C45 C46 C47 120.0 . . ?
C45 C46 H46A 120.0 . . ?
C47 C46 H46A 120.0 . . ?
C46 C47 C48 120.0 . . ?
C46 C47 H47A 120.0 . . ?
C48 C47 H47A 120.0 . . ?
C47 C48 C43 120.0 . . ?
C47 C48 H48A 120.0 . . ?
C43 C48 H48A 120.0 . . ?
O23 C49 O29 125.2(5) . . ?
O23 C49 C50 117.3(5) . . ?
O29 C49 C50 117.5(5) . . ?
C51 C50 C49 111.2(4) . . ?
C51 C50 H50A 109.4 . . ?
C49 C50 H50A 109.4 . . ?
C51 C50 H50B 109.4 . . ?
C49 C50 H50B 109.4 . . ?
H50A C50 H50B 108.0 . . ?
C52 C51 C56 120.0 . . ?
C52 C51 C50 119.6(3) . . ?
C56 C51 C50 120.4(3) . . ?
C51 C52 C53 120.0 . . ?
C51 C52 H52A 120.0 . . ?
C53 C52 H52A 120.0 . . ?
C54 C53 C52 120.0 . . ?
C54 C53 H53A 120.0 . . ?
C52 C53 H53A 120.0 . . ?
C53 C54 C55 120.0 . . ?
C53 C54 H54A 120.0 . . ?
C55 C54 H54A 120.0 . . ?
C56 C55 C54 120.0 . . ?
C56 C55 H55A 120.0 . . ?
C54 C55 H55A 120.0 . . ?
C55 C56 C51 120.0 . . ?
C55 C56 H56A 120.0 . . ?
C51 C56 H56A 120.0 . . ?
O30 C57 O24 126.4(4) . . ?
O30 C57 C58 116.0(4) . . ?
O24 C57 C58 117.6(5) . . ?
C59 C58 C57 116.3(4) . . ?
C59 C58 H58A 108.2 . . ?
C57 C58 H58A 108.2 . . ?
C59 C58 H58B 108.2 . . ?
C57 C58 H58B 108.2 . . ?
H58A C58 H58B 107.4 . . ?
C60 C59 C64 120.0 . . ?
C60 C59 C58 120.0(5) . . ?
C64 C59 C58 120.0(5) . . ?
C59 C60 C61 120.0 . . ?
C59 C60 H60A 120.0 . . ?
C61 C60 H60A 120.0 . . ?
C62 C61 C60 120.0 . . ?
C62 C61 H61A 120.0 . . ?
C60 C61 H61A 120.0 . . ?
C63 C62 C61 120.0 . . ?
C63 C62 H62A 120.0 . . ?
C61 C62 H62A 120.0 . . ?
C64 C63 C62 120.0 . . ?
C64 C63 H63A 120.0 . . ?
C62 C63 H63A 120.0 . . ?
C63 C64 C59 120.0 . . ?
C63 C64 H64A 120.0 . . ?
C59 C64 H64A 120.0 . . ?
O10 C65 H65A 109.5 . . ?
O10 C65 H65B 109.5 . . ?
H65A C65 H65B 109.5 . . ?
O10 C65 H65C 109.5 . . ?
H65A C65 H65C 109.5 . . ?
H65B C65 H65C 109.5 . . ?
O14 C66 H66A 109.5 . . ?
O14 C66 H66B 109.5 . . ?
H66A C66 H66B 109.5 . . ?
O14 C66 H66C 109.5 . . ?
H66A C66 H66C 109.5 . . ?
H66B C66 H66C 109.5 . . ?
O22 C67 H67A 109.5 . . ?
O22 C67 H67B 109.5 . . ?
H67A C67 H67B 109.5 . . ?
O22 C67 H67C 109.5 . . ?
H67A C67 H67C 109.5 . . ?
H67B C67 H67C 109.5 . . ?
O26 C68 H68A 109.5 . . ?
O26 C68 H68B 109.5 . . ?
H68A C68 H68B 109.5 . . ?
O26 C68 H68C 109.5 . . ?
H68A C68 H68C 109.5 . . ?
H68B C68 H68C 109.5 . . ?
O25 C69 H69A 109.5 . . ?
O25 C69 H69B 109.5 . . ?
H69A C69 H69B 109.5 . . ?
O25 C69 H69C 109.5 . . ?
H69A C69 H69C 109.5 . . ?
H69B C69 H69C 109.5 . . ?
O4 C70 H70A 109.5 . . ?
O4 C70 H70B 109.5 . . ?
H70A C70 H70B 109.5 . . ?
O4 C70 H70C 109.5 . . ?
H70A C70 H70C 109.5 . . ?
H70B C70 H70C 109.5 . . ?
O1' C70' H70D 109.5 . . ?
O1' C70' H70E 109.5 . . ?
H70D C70' H70E 109.5 . . ?
O1' C70' H70F 109.5 . . ?
H70D C70' H70F 109.5 . . ?
H70E C70' H70F 109.5 . . ?
C103 C101 C102 88.3(16) . . ?
C101 C102 C103 38.1(10) . . ?
C101 C103 C102 53.6(11) . . ?
C202 C201 C203 58.1(7) . . ?
C201 C202 C203 67.6(8) . . ?
C202 C203 C201 54.3(6) . . ?
C302 O301 C302 59(3) 2_755 . ?
C302 C302 O301 60.7(15) 2_755 . ?
O19 C65' H65D 109.5 . . ?
O19 C65' H65E 109.5 . . ?
H65D C65' H65E 109.5 . . ?
O19 C65' H65F 109.5 . . ?
H65D C65' H65F 109.5 . . ?
H65E C65' H65F 109.5 . . ?

loop_
_geom_bond_atom_site_label_1
_geom_bond_atom_site_label_2
_geom_bond_distance
_geom_bond_site_symmetry_2
_geom_bond_publ_flag
Mn1 O21 1.896(3) 5_736 ?
Mn1 O1 1.901(2) . ?
Mn1 O25 1.931(3) 5_736 ?
Mn1 O3 1.941(3) . ?
Mn1 O4 2.182(12) . ?
Mn1 O2 2.199(3) . ?
Mn1 O1' 2.313(6) . ?
Mn1 Mn7 2.9474(8) 5_736 ?
Mn2 O1 1.899(3) . ?
Mn2 O5 1.901(3) . ?
Mn2 O7 1.953(3) . ?
Mn2 O8 1.969(3) . ?
Mn2 O9 2.154(3) . ?
Mn2 O6 2.214(3) . ?
Mn2 Mn3 2.8096(8) . ?
Mn3 O5 1.871(2) . ?
Mn3 O1 1.877(3) . ?
Mn3 O22 1.899(2) 5_736 ?
Mn3 O11 1.910(2) . ?
Mn3 O12 1.917(2) . ?
Mn3 O10 1.925(2) . ?
Mn3 Mn6 2.8457(7) 5_736 ?
Mn3 Mn5 2.8484(7) . ?
Mn3 Mn6 2.8993(8) . ?
Mn4 O13 1.897(3) . ?
Mn4 O5 1.902(2) . ?
Mn4 O15 1.962(3) . ?
Mn4 O16 1.970(3) . ?
Mn4 O17 2.106(3) . ?
Mn4 O14 2.216(3) . ?
Mn5 O18 1.869(3) . ?
Mn5 O11 1.880(2) . ?
Mn5 O19 1.882(2) . ?
Mn5 O13 1.896(3) . ?
Mn5 O10 1.900(3) . ?
Mn5 O20 1.926(3) . ?
Mn5 Mn8 2.7978(8) . ?
Mn5 Mn6 2.8213(7) . ?
Mn6 O19 1.872(2) . ?
Mn6 O22 1.882(2) . ?
Mn6 O21 1.883(3) . ?
Mn6 O12 1.909(2) 5_736 ?
Mn6 O11 1.919(2) . ?
Mn6 O12 1.929(2) . ?
Mn6 Mn3 2.8457(7) 5_736 ?
Mn6 Mn6 2.8946(10) 5_736 ?
Mn7 O18 1.875(3) . ?
Mn7 O25 1.912(3) . ?
Mn7 O21 1.915(2) . ?
Mn7 O24 1.960(3) . ?
Mn7 O23 2.160(4) . ?
Mn7 O26 2.244(3) . ?
Mn7 Mn1 2.9474(8) 5_736 ?
Mn8 O18 1.888(2) . ?
Mn8 O13 1.889(3) . ?
Mn8 O28 1.944(3) . ?
Mn8 O30 1.965(3) . ?
Mn8 O29 2.189(3) . ?
Mn8 O27 2.216(3) . ?
O1' C70' 1.338(11) . ?
O2 C1 1.256(5) . ?
O3 C9 1.256(6) . ?
O4 C70 1.44(2) . ?
O6 C17 1.266(5) . ?
O7 C25 1.258(5) . ?
O8 C9 1.245(6) . ?
O9 C1 1.255(5) . ?
O10 C65 1.455(6) . ?
O12 Mn6 1.909(2) 5_736 ?
O14 C66 1.390(7) . ?
O15 C33 1.257(5) . ?
O16 C25 1.264(5) . ?
O17 C17 1.244(5) . ?
O19 C65' 1.35(3) . ?
O20 C41 1.297(5) . ?
O21 Mn1 1.896(3) 5_736 ?
O22 C67 1.494(7) . ?
O22 Mn3 1.899(2) 5_736 ?
O23 C49 1.234(6) . ?
O24 C57 1.247(5) . ?
O25 C69 1.376(5) . ?
O25 Mn1 1.931(3) 5_736 ?
O26 C68 1.364(7) . ?
O27 C41 1.235(5) . ?
O28 C33 1.253(5) . ?
O29 C49 1.241(6) . ?
O30 C57 1.239(6) . ?
C1 C2 1.521(7) . ?
C2 C3 1.468(7) . ?
C2 H2A 0.9900 . ?
C2 H2B 0.9900 . ?
C3 C4 1.3900 . ?
C3 C8 1.3900 . ?
C4 C5 1.3900 . ?
C4 H4A 0.9500 . ?
C5 C6 1.3900 . ?
C5 H5A 0.9500 . ?
C6 C7 1.3900 . ?
C6 H6A 0.9500 . ?
C7 C8 1.3900 . ?
C7 H7A 0.9500 . ?
C8 H8A 0.9500 . ?
C9 C10 1.519(6) . ?
C10 C11 1.508(6) . ?
C10 H10A 0.9900 . ?
C10 H10B 0.9900 . ?
C11 C12 1.3900 . ?
C11 C16 1.3900 . ?
C12 C13 1.3900 . ?
C12 H12A 0.9500 . ?
C13 C14 1.3900 . ?
C13 H13A 0.9500 . ?
C14 C15 1.3900 . ?
C14 H14A 0.9500 . ?
C15 C16 1.3900 . ?
C15 H15A 0.9500 . ?
C16 H16A 0.9500 . ?
C17 C18 1.530(6) . ?
C18 C19 1.529(5) . ?
C18 H18A 0.9900 . ?
C18 H18B 0.9900 . ?
C19 C20 1.3900 . ?
C19 C24 1.3900 . ?
C20 C21 1.3900 . ?
C20 H20A 0.9500 . ?
C21 C22 1.3900 . ?
C21 H21A 0.9500 . ?
C22 C23 1.3900 . ?
C22 H22A 0.9500 . ?
C23 C24 1.3900 . ?
C23 H23A 0.9500 . ?
C24 H24A 0.9500 . ?
C25 C26 1.512(6) . ?
C26 C27 1.526(5) . ?
C26 H26A 0.9900 . ?
C26 H26B 0.9900 . ?
C27 C28 1.3900 . ?
C27 C32 1.3900 . ?
C28 C29 1.3900 . ?
C28 H28A 0.9500 . ?
C29 C30 1.3900 . ?
C29 H29A 0.9500 . ?
C30 C31 1.3900 . ?
C30 H30A 0.9500 . ?
C31 C32 1.3900 . ?
C31 H31A 0.9500 . ?
C32 H32A 0.9500 . ?
C33 C34 1.524(6) . ?
C34 C35 1.443(5) . ?
C34 H34A 0.9900 . ?
C34 H34B 0.9900 . ?
C35 C36 1.3900 . ?
C35 C40 1.3900 . ?
C36 C37 1.3900 . ?
C36 H36A 0.9500 . ?
C37 C38 1.3900 . ?
C37 H37A 0.9500 . ?
C38 C39 1.3900 . ?
C38 H38A 0.9500 . ?
C39 C40 1.3900 . ?
C39 H39A 0.9500 . ?
C40 H40A 0.9500 . ?
C41 C42 1.511(6) . ?
C42 C43 1.483(6) . ?
C42 H42A 0.9900 . ?
C42 H42B 0.9900 . ?
C43 C44 1.3900 . ?
C43 C48 1.3900 . ?
C44 C45 1.3900 . ?
C44 H44A 0.9500 . ?
C45 C46 1.3900 . ?
C45 H45A 0.9500 . ?
C46 C47 1.3900 . ?
C46 H46A 0.9500 . ?
C47 C48 1.3900 . ?
C47 H47A 0.9500 . ?
C48 H48A 0.9500 . ?
C49 C50 1.536(7) . ?
C50 C51 1.490(6) . ?
C50 H50A 0.9900 . ?
C50 H50B 0.9900 . ?
C51 C52 1.3900 . ?
C51 C56 1.3900 . ?
C52 C53 1.3900 . ?
C52 H52A 0.9500 . ?
C53 C54 1.3900 . ?
C53 H53A 0.9500 . ?
C54 C55 1.3900 . ?
C54 H54A 0.9500 . ?
C55 C56 1.3900 . ?
C55 H55A 0.9500 . ?
C56 H56A 0.9500 . ?
C57 C58 1.526(6) . ?
C58 C59 1.458(6) . ?
C58 H58A 0.9900 . ?
C58 H58B 0.9900 . ?
C59 C60 1.3900 . ?
C59 C64 1.3900 . ?
C60 C61 1.3900 . ?
C60 H60A 0.9500 . ?
C61 C62 1.3900 . ?
C61 H61A 0.9500 . ?
C62 C63 1.3900 . ?
C62 H62A 0.9500 . ?
C63 C64 1.3900 . ?
C63 H63A 0.9500 . ?
C64 H64A 0.9500 . ?
C65 H65A 0.9800 . ?
C65 H65B 0.9800 . ?
C65 H65C 0.9800 . ?
C66 H66A 0.9800 . ?
C66 H66B 0.9800 . ?
C66 H66C 0.9800 . ?
C67 H67A 0.9800 . ?
C67 H67B 0.9800 . ?
C67 H67C 0.9800 . ?
C68 H68A 0.9800 . ?
C68 H68B 0.9800 . ?
C68 H68C 0.9800 . ?
C69 H69A 0.9800 . ?
C69 H69B 0.9800 . ?
C69 H69C 0.9800 . ?
C70 H70A 0.9800 . ?
C70 H70B 0.9800 . ?
C70 H70C 0.9800 . ?
C70' H70D 0.9800 . ?
C70' H70E 0.9800 . ?
C70' H70F 0.9800 . ?
C101 C103 1.03(3) . ?
C101 C102 1.342(13) . ?
C102 C103 1.67(2) . ?
C201 C202 1.304(12) . ?
C201 C203 1.485(13) . ?
C202 C203 1.362(14) . ?
O301 C302 1.41(2) 2_755 ?
O301 C302 1.41(2) . ?
C302 C302 1.38(7) 2_755 ?
C65' H65D 0.9800 . ?
C65' H65E 0.9800 . ?
C65' H65F 0.9800 . ?
